data_7134537
loop_
_publ_author_name
'Sau, Subham'
'Das, Krishna Mohan'
'Thakur, Arunabha'

_publ_section_title
;
 Visible-light triggered Cu-catalyzed C--H bond activation to afford
 isocoumarin and isoquinolinone scaffolds at room temperature
;
_journal_issue 49
_journal_name_full 'Chemical Communications'
_journal_page_first 8851
_journal_page_last 8854
_journal_paper_doi 10.1039/D5CC01651G
_journal_volume 61
_journal_year 2025
_chemical_formula_moiety '0.174(C14 H8 N2 O3), 0.043(H4 O2)'
_chemical_formula_sum 'C2.43 H1.57 N0.35 O0.61'
_chemical_formula_weight 45.43
_chemical_name_systematic Photon
_space_group_crystal_system monoclinic
_space_group_IT_number 15
_space_group_name_Hall '-C 2yc'
_space_group_name_H-M_alt 'C 1 2/c 1'
_atom_sites_solution_hydrogens mixed
_atom_sites_solution_primary dual
_audit_creation_date 2025-01-27
_audit_creation_method
;
Olex2 1.5
(compiled 2024.02.16 svn.r378c4104 for OlexSys, GUI svn.r6928)
;
_audit_update_record
;
2025-01-27 deposited with the CCDC.	2025-05-06 downloaded from the CCDC.
;
_cell_angle_alpha 90
_cell_angle_beta 95.816(2)
_cell_angle_gamma 90
_cell_formula_units_Z 46
_cell_length_a 19.1986(12)
_cell_length_b 7.3351(5)
_cell_length_c 16.7240(10)
_cell_measurement_reflns_used 9957
_cell_measurement_temperature 273.15
_cell_measurement_theta_max 27.04
_cell_measurement_theta_min 2.45
_cell_volume 2343.0(3)
_computing_cell_refinement 'SAINT V8.38A (Bruker, 2018)'
_computing_data_reduction 'SAINT V8.38A (Bruker, 2018)'
_computing_molecular_graphics 'Olex2 1.5 (Dolomanov et al., 2009)'
_computing_publication_material 'Olex2 1.5 (Dolomanov et al., 2009)'
_computing_structure_refinement 'XL  (Sheldrick, 2008)'
_computing_structure_solution 'SHELXT 2014/5 (Sheldrick, 2014)'
_diffrn_ambient_temperature 273.15
_diffrn_measured_fraction_theta_full 0.992
_diffrn_measured_fraction_theta_max 0.989
_diffrn_measurement_device_type 'Bruker APEX-II CCD'
_diffrn_measurement_method '\f and \w scans'
_diffrn_radiation_type MoK\a
_diffrn_radiation_wavelength 0.71073
_diffrn_reflns_av_R_equivalents 0.0656
_diffrn_reflns_av_unetI/netI 0.0209
_diffrn_reflns_Laue_measured_fraction_full 0.992
_diffrn_reflns_Laue_measured_fraction_max 0.989
_diffrn_reflns_limit_h_max 24
_diffrn_reflns_limit_h_min -24
_diffrn_reflns_limit_k_max 9
_diffrn_reflns_limit_k_min -9
_diffrn_reflns_limit_l_max 21
_diffrn_reflns_limit_l_min -21
_diffrn_reflns_number 50286
_diffrn_reflns_point_group_measured_fraction_full 0.992
_diffrn_reflns_point_group_measured_fraction_max 0.989
_diffrn_reflns_theta_full 25.242
_diffrn_reflns_theta_max 27.549
_diffrn_reflns_theta_min 2.133
_diffrn_source_current 0.95
_diffrn_source_power 0.0475
_diffrn_source_voltage 50.0
_diffrn_standards_number 0
_exptl_absorpt_coefficient_mu 0.109
_exptl_absorpt_correction_T_max 0.7456
_exptl_absorpt_correction_T_min 0.6554
_exptl_absorpt_correction_type none
_exptl_absorpt_process_details
;
SADABS-2016/2 (Bruker,2016/2) was used for absorption correction.
wR2(int) was 0.1585 before and 0.0716 after correction.
The Ratio of minimum to maximum transmission is 0.8790.
The \l/2 correction factor is Not present.
;
_exptl_crystal_colour 'clear dark red'
_exptl_crystal_colour_lustre clear
_exptl_crystal_colour_modifier dark
_exptl_crystal_colour_primary red
_exptl_crystal_density_diffrn 1.481
_exptl_crystal_description block
_exptl_crystal_F_000 1080
_refine_diff_density_max 0.342
_refine_diff_density_min -0.244
_refine_diff_density_rms 0.060
_refine_ls_extinction_coef 0.021(4)
_refine_ls_extinction_expression Fc^*^=kFc[1+0.001xFc^2^\l^3^/sin(2\q)]^-1/4^
_refine_ls_extinction_method 'SHELXL-2016/6 (Sheldrick 2016)'
_refine_ls_goodness_of_fit_ref 1.168
_refine_ls_hydrogen_treatment constr
_refine_ls_matrix_type full
_refine_ls_number_parameters 181
_refine_ls_number_reflns 2680
_refine_ls_number_restraints 0
_refine_ls_restrained_S_all 1.168
_refine_ls_R_factor_all 0.0928
_refine_ls_R_factor_gt 0.0582
_refine_ls_shift/su_max 0.000
_refine_ls_shift/su_mean 0.000
_refine_ls_structure_factor_coef Fsqd
_refine_ls_weighting_details 'w=1/[\s^2^(Fo^2^)+(0.1058P)^2^+1.5316P] where P=(Fo^2^+2Fc^2^)/3'
_refine_ls_weighting_scheme calc
_refine_ls_wR_factor_gt 0.1555
_refine_ls_wR_factor_ref 0.2107
_reflns_Friedel_coverage 0.000
_reflns_number_gt 1837
_reflns_number_total 2680
_reflns_threshold_expression 'I > 2\s(I)'
_cod_data_source_file d5cc01651g2.cif
_cod_data_source_block at_ss18_0m_a
_cod_depositor_comments 'Adding full bibliography for 7134537--7134538.cif.'
_cod_database_code 7134537
_shelx_shelxl_version_number 2016/6
_shelx_space_group_comment
;
The symmetry employed for this shelxl refinement is uniquely defined
by the following loop, which should always be used as a source of
symmetry information in preference to the above space-group names.
They are only intended as comments.
;
_olex2_refinement_description
;
1. Fixed Uiso
 At 1.2 times of:
  All C(H) groups, All N(H,H) groups
 At 1.5 times of:
  All O(H,H) groups
2. Others
 Fixed Sof: H00C(0.5) H00E(0.5)
3.a Free rotating group:
 O004(H00C,H00E)
3.b Aromatic/amide H refined with riding coordinates:
 C00D(H00D), C00G(H00G), C00H(H00H), C00I(H00I), C00J(H00J), C00K(H00K)
3.c X=CH2 refined with riding coordinates:
 N005(H00A,H00B)
;
_olex2_submission_special_instructions 'No special instructions were received'

loop_
_space_group_symop_operation_xyz
'x, y, z'
'-x, y, -z+1/2'
'x+1/2, y+1/2, z'
'-x+1/2, y+1/2, -z+1/2'
'-x, -y, -z'
'x, -y, z-1/2'
'-x+1/2, -y+1/2, -z'
'x+1/2, -y+1/2, z-1/2'

loop_
_atom_site_label
_atom_site_type_symbol
_atom_site_fract_x
_atom_site_fract_y
_atom_site_fract_z
_atom_site_U_iso_or_equiv
_atom_site_adp_type
_atom_site_occupancy
_atom_site_site_symmetry_order
_atom_site_calc_flag
_atom_site_refinement_flags_posn
_atom_site_refinement_flags_adp
_atom_site_refinement_flags_occupancy
_atom_site_disorder_assembly
_atom_site_disorder_group
O001 O 0.62194(9) 0.6870(2) 0.64064(9) 0.0525(5) Uani 1 1 d . . . . .
O002 O 0.71272(9) 1.0585(2) 0.56142(10) 0.0575(5) Uani 1 1 d . . . . .
O003 O 0.57439(10) 0.4468(2) 0.69043(9) 0.0613(5) Uani 1 1 d . . . . .
O004 O 0.500000 0.1357(4) 0.750000 0.0794(9) Uani 1 2 d GS T P . .
H00C H 0.538719 0.191581 0.749371 0.119 Uiso 0.5 1 d G U P . .
H00E H 0.475287 0.205439 0.776281 0.119 Uiso 0.5 1 d G U P . .
N005 N 0.56517(12) 0.2260(3) 0.31855(12) 0.0604(6) Uani 1 1 d . . . . .
H00A H 0.578848 0.287483 0.279230 0.072 Uiso 1 1 calc R U . . .
H00B H 0.547065 0.119648 0.310126 0.072 Uiso 1 1 calc R U . . .
C006 C 0.60915(10) 0.5412(3) 0.48543(12) 0.0423(5) Uani 1 1 d . . . . .
C007 C 0.58603(11) 0.4416(3) 0.54967(12) 0.0445(5) Uani 1 1 d . . . . .
N008 N 0.68662(14) 0.8853(3) 0.38419(14) 0.0725(7) Uani 1 1 d . . . . .
C009 C 0.57212(11) 0.2967(3) 0.39366(13) 0.0464(5) Uani 1 1 d . . . . .
C00A C 0.64094(11) 0.7187(3) 0.50353(12) 0.0443(5) Uani 1 1 d . . . . .
C00B C 0.67820(11) 0.9505(3) 0.61113(13) 0.0484(5) Uani 1 1 d . . . . .
C1 C 0.59198(12) 0.5149(3) 0.62971(13) 0.0486(5) Uani 1 1 d . . . . .
C00D C 0.60144(11) 0.4695(3) 0.40830(12) 0.0463(5) Uani 1 1 d . . . . .
H00D H 0.615925 0.536946 0.365910 0.056 Uiso 1 1 calc R U . . .
C00E C 0.64707(11) 0.7834(3) 0.57988(13) 0.0457(5) Uani 1 1 d . . . . .
C00F C 0.66700(12) 0.8176(3) 0.43927(14) 0.0506(5) Uani 1 1 d . . . . .
C00G C 0.68108(13) 1.0257(3) 0.68565(14) 0.0558(6) Uani 1 1 d . . . . .
H00G H 0.661721 0.978504 0.730036 0.067 Uiso 1 1 calc R U . . .
C00H C 0.55018(12) 0.1971(3) 0.45877(14) 0.0509(5) Uani 1 1 d . . . . .
H00H H 0.531114 0.081390 0.450071 0.061 Uiso 1 1 calc R U . . .
C00I C 0.55669(12) 0.2692(3) 0.53458(14) 0.0511(6) Uani 1 1 d . . . . .
H00I H 0.541345 0.202487 0.576713 0.061 Uiso 1 1 calc R U . . .
C00J C 0.71918(14) 1.1892(4) 0.68242(17) 0.0641(7) Uani 1 1 d . . . . .
H00J H 0.729796 1.271217 0.724296 0.077 Uiso 1 1 calc R U . . .
C00K C 0.73718(14) 1.2037(4) 0.60726(17) 0.0635(7) Uani 1 1 d . . . . .
H00K H 0.762843 1.299738 0.588782 0.076 Uiso 1 1 calc R U . . .

loop_
_atom_site_aniso_label
_atom_site_aniso_U_11
_atom_site_aniso_U_22
_atom_site_aniso_U_33
_atom_site_aniso_U_23
_atom_site_aniso_U_13
_atom_site_aniso_U_12
O001 0.0675(10) 0.0524(9) 0.0386(8) -0.0021(6) 0.0100(7) -0.0092(7)
O002 0.0662(10) 0.0540(10) 0.0536(10) -0.0027(7) 0.0116(7) -0.0111(7)
O003 0.0859(12) 0.0584(10) 0.0418(9) 0.0024(7) 0.0172(8) -0.0044(9)
O004 0.093(2) 0.0525(15) 0.097(2) 0.000 0.0292(18) 0.000
N005 0.0841(14) 0.0540(12) 0.0429(11) -0.0062(8) 0.0052(9) -0.0090(10)
C006 0.0431(10) 0.0433(10) 0.0408(11) 0.0001(8) 0.0055(8) 0.0023(8)
C007 0.0484(11) 0.0464(11) 0.0390(11) 0.0006(8) 0.0067(8) 0.0018(8)
N008 0.1009(18) 0.0650(14) 0.0538(13) 0.0018(11) 0.0188(12) -0.0144(13)
C009 0.0489(11) 0.0491(12) 0.0406(11) -0.0030(9) 0.0023(8) 0.0018(9)
C00A 0.0472(11) 0.0471(11) 0.0391(11) -0.0001(8) 0.0062(8) -0.0003(8)
C00B 0.0520(11) 0.0485(12) 0.0446(12) -0.0020(9) 0.0048(9) -0.0011(9)
C1 0.0561(12) 0.0487(12) 0.0417(11) 0.0017(9) 0.0085(9) 0.0018(9)
C00D 0.0520(11) 0.0465(11) 0.0406(11) 0.0012(9) 0.0056(9) -0.0001(9)
C00E 0.0492(11) 0.0480(12) 0.0405(11) -0.0005(9) 0.0068(8) -0.0004(9)
C00F 0.0610(13) 0.0479(11) 0.0432(12) -0.0013(9) 0.0063(9) -0.0032(10)
C00G 0.0663(14) 0.0556(13) 0.0451(12) -0.0058(10) 0.0038(10) 0.0005(11)
C00H 0.0593(13) 0.0441(11) 0.0492(12) -0.0014(9) 0.0055(10) -0.0022(9)
C00I 0.0605(13) 0.0489(12) 0.0451(12) 0.0047(9) 0.0110(10) -0.0026(10)
C00J 0.0697(15) 0.0591(15) 0.0618(16) -0.0145(12) -0.0011(12) -0.0030(12)
C00K 0.0644(15) 0.0523(14) 0.0736(18) -0.0102(12) 0.0061(12) -0.0123(11)

loop_
_atom_type_symbol
_atom_type_description
_atom_type_scat_dispersion_real
_atom_type_scat_dispersion_imag
_atom_type_scat_source
C C 0.0033 0.0016 'International Tables Vol C Tables 4.2.6.8 and 6.1.1.4'
H H 0.0000 0.0000 'International Tables Vol C Tables 4.2.6.8 and 6.1.1.4'
N N 0.0061 0.0033 'International Tables Vol C Tables 4.2.6.8 and 6.1.1.4'
O O 0.0106 0.0060 'International Tables Vol C Tables 4.2.6.8 and 6.1.1.4'

loop_
_geom_angle_atom_site_label_1
_geom_angle_atom_site_label_2
_geom_angle_atom_site_label_3
_geom_angle
_geom_angle_site_symmetry_1
_geom_angle_site_symmetry_3
_geom_angle_publ_flag
C00E O001 C1 122.99(16) . . ?
C00B O002 C00K 105.70(19) . . ?
H00C O004 H00C 122.3 . 2_656 ?
H00C O004 H00E 104.5 2_656 2_656 ?
H00C O004 H00E 104.5 . . ?
H00C O004 H00E 33.7 . 2_656 ?
H00E O004 H00C 33.7 . 2_656 ?
H00E O004 H00E 106.0 . 2_656 ?
H00A N005 H00B 120.0 . . ?
C009 N005 H00A 120.0 . . ?
C009 N005 H00B 120.0 . . ?
C007 C006 C00A 117.60(18) . . ?
C00D C006 C007 120.0(2) . . ?
C00D C006 C00A 122.37(19) . . ?
C006 C007 C1 121.0(2) . . ?
C00I C007 C006 118.99(19) . . ?
C00I C007 C1 120.00(19) . . ?
N005 C009 C00D 120.7(2) . . ?
N005 C009 C00H 120.6(2) . . ?
C00D C009 C00H 118.73(19) . . ?
C00E C00A C006 120.20(19) . . ?
C00E C00A C00F 121.8(2) . . ?
C00F C00A C006 117.97(19) . . ?
O002 C00B C00E 118.82(18) . . ?
C00G C00B O002 110.2(2) . . ?
C00G C00B C00E 131.0(2) . . ?
O001 C1 C007 117.06(18) . . ?
O003 C1 O001 114.29(19) . . ?
O003 C1 C007 128.6(2) . . ?
C006 C00D C009 120.7(2) . . ?
C006 C00D H00D 119.7 . . ?
C009 C00D H00D 119.7 . . ?
O001 C00E C00B 109.63(18) . . ?
C00A C00E O001 121.1(2) . . ?
C00A C00E C00B 129.3(2) . . ?
N008 C00F C00A 174.7(3) . . ?
C00B C00G H00G 126.8 . . ?
C00B C00G C00J 106.5(2) . . ?
C00J C00G H00G 126.8 . . ?
C009 C00H H00H 119.7 . . ?
C00I C00H C009 120.6(2) . . ?
C00I C00H H00H 119.7 . . ?
C007 C00I H00I 119.5 . . ?
C00H C00I C007 121.0(2) . . ?
C00H C00I H00I 119.5 . . ?
C00G C00J H00J 126.6 . . ?
C00K C00J C00G 106.7(2) . . ?
C00K C00J H00J 126.6 . . ?
O002 C00K H00K 124.5 . . ?
C00J C00K O002 110.9(2) . . ?
C00J C00K H00K 124.5 . . ?

loop_
_geom_bond_atom_site_label_1
_geom_bond_atom_site_label_2
_geom_bond_distance
_geom_bond_site_symmetry_2
_geom_bond_publ_flag
O001 C1 1.391(3) . ?
O001 C00E 1.365(3) . ?
O002 C00B 1.367(3) . ?
O002 C00K 1.368(3) . ?
O003 C1 1.210(3) . ?
O004 H00C 0.8498 . ?
O004 H00C 0.85(10) 2_656 ?
O004 H00E 0.85(13) 2_656 ?
O004 H00E 0.8498 . ?
N005 H00A 0.8600 . ?
N005 H00B 0.8600 . ?
N005 C009 1.353(3) . ?
C006 C007 1.408(3) . ?
C006 C00A 1.456(3) . ?
C006 C00D 1.387(3) . ?
C007 C1 1.437(3) . ?
C007 C00I 1.397(3) . ?
N008 C00F 1.143(3) . ?
C009 C00D 1.398(3) . ?
C009 C00H 1.411(3) . ?
C00A C00E 1.356(3) . ?
C00A C00F 1.429(3) . ?
C00B C00E 1.439(3) . ?
C00B C00G 1.359(3) . ?
C00D H00D 0.9300 . ?
C00G H00G 0.9300 . ?
C00G C00J 1.409(4) . ?
C00H H00H 0.9300 . ?
C00H C00I 1.368(3) . ?
C00I H00I 0.9300 . ?
C00J H00J 0.9300 . ?
C00J C00K 1.341(4) . ?
C00K H00K 0.9300 . ?

loop_
_geom_torsion_atom_site_label_1
_geom_torsion_atom_site_label_2
_geom_torsion_atom_site_label_3
_geom_torsion_atom_site_label_4
_geom_torsion
_geom_torsion_site_symmetry_1
_geom_torsion_site_symmetry_2
_geom_torsion_site_symmetry_3
_geom_torsion_site_symmetry_4
_geom_torsion_publ_flag
O002 C00B C00E O001 173.58(18) . . . . ?
O002 C00B C00E C00A -6.4(4) . . . . ?
O002 C00B C00G C00J 0.1(3) . . . . ?
N005 C009 C00D C006 -179.4(2) . . . . ?
N005 C009 C00H C00I -179.5(2) . . . . ?
C006 C007 C1 O001 -0.5(3) . . . . ?
C006 C007 C1 O003 179.7(2) . . . . ?
C006 C007 C00I C00H -0.1(3) . . . . ?
C006 C00A C00E O001 -2.0(3) . . . . ?
C006 C00A C00E C00B 178.0(2) . . . . ?
C007 C006 C00A C00E -0.4(3) . . . . ?
C007 C006 C00A C00F 177.63(19) . . . . ?
C007 C006 C00D C009 -1.3(3) . . . . ?
C009 C00H C00I C007 -0.9(4) . . . . ?
C00A C006 C007 C1 1.6(3) . . . . ?
C00A C006 C007 C00I -178.64(18) . . . . ?
C00A C006 C00D C009 178.51(19) . . . . ?
C00B O002 C00K C00J 0.0(3) . . . . ?
C00B C00G C00J C00K -0.1(3) . . . . ?
C1 O001 C00E C00A 3.3(3) . . . . ?
C1 O001 C00E C00B -176.70(18) . . . . ?
C1 C007 C00I C00H 179.7(2) . . . . ?
C00D C006 C007 C1 -178.54(19) . . . . ?
C00D C006 C007 C00I 1.2(3) . . . . ?
C00D C006 C00A C00E 179.7(2) . . . . ?
C00D C006 C00A C00F -2.2(3) . . . . ?
C00D C009 C00H C00I 0.8(3) . . . . ?
C00E O001 C1 O003 177.9(2) . . . . ?
C00E O001 C1 C007 -2.0(3) . . . . ?
C00E C00B C00G C00J 179.0(2) . . . . ?
C00F C00A C00E O001 -179.93(19) . . . . ?
C00F C00A C00E C00B 0.0(4) . . . . ?
C00G C00B C00E O001 -5.2(4) . . . . ?
C00G C00B C00E C00A 174.8(2) . . . . ?
C00G C00J C00K O002 0.1(3) . . . . ?
C00H C009 C00D C006 0.3(3) . . . . ?
C00I C007 C1 O001 179.76(19) . . . . ?
C00I C007 C1 O003 -0.1(4) . . . . ?
C00K O002 C00B C00E -179.1(2) . . . . ?
C00K O002 C00B C00G -0.1(3) . . . . ?
